data_7115639
loop_
_publ_author_name
'Yusuke Kita'
'Takafumi Higuchi'
'Kazushi Mashima'

_publ_section_title
;
 Hydrogenation of amides catalyzed by a combined catalytic system of a Ru
 complex with a zinc salt
;
_journal_name_full Chem.Commun.
_journal_page_first 11211
_journal_paper_doi 10.1039/C4cc04481A
_journal_volume 50
_journal_year 2014
_chemical_formula_moiety 'C32 H32 F6 N2 O4 P2 Ru'
_chemical_formula_sum 'C32 H32 F6 N2 O4 P2 Ru'
_chemical_formula_weight 785.61
_chemical_melting_point 140
_chemical_name_common 4
_chemical_name_systematic 4
_space_group_IT_number 2
_symmetry_cell_setting triclinic
_symmetry_Int_Tables_number 2
_symmetry_space_group_name_Hall '-P 1'
_symmetry_space_group_name_H-M 'P -1'
_atom_sites_solution_hydrogens geom
_atom_sites_solution_primary direct
_atom_sites_solution_secondary difmap
_audit_creation_method SHELXL-97
_cell_angle_alpha 119.5260(10)
_cell_angle_beta 92.516(15)
_cell_angle_gamma 115.846(8)
_cell_formula_units_Z 2
_cell_length_a 12.660(18)
_cell_length_b 13.268(19)
_cell_length_c 13.386(18)
_cell_measurement_reflns_used 4224
_cell_measurement_temperature 113(2)
_cell_measurement_theta_max 27.36
_cell_measurement_theta_min 3.04
_cell_volume 1662(4)
_computing_cell_refinement CrystalClear
_computing_data_collection 'CrystalClear (Rigaku Inc., 2007)'
_computing_data_reduction CrystalClear
_computing_molecular_graphics 'CrystalStructure 4.0'
_computing_publication_material 'CrystalStructure 4.0 (Rigaku, 2010)'
_computing_structure_refinement 'SHELXL-97 (Sheldrick, 1997)'
_computing_structure_solution 'SHELXS-97 (Sheldrick, 1990)'
_diffrn_ambient_temperature 113(2)
_diffrn_detector_area_resol_mean 7.314
_diffrn_measured_fraction_theta_full 0.988
_diffrn_measured_fraction_theta_max 0.988
_diffrn_measurement_device_type 'Rigaku Mercury70'
_diffrn_measurement_method \w
_diffrn_radiation_monochromator graphite
_diffrn_radiation_source 'fine-focus sealed tube'
_diffrn_radiation_type MoK\a
_diffrn_radiation_wavelength 0.71075
_diffrn_reflns_av_R_equivalents 0.0989
_diffrn_reflns_av_sigmaI/netI 0.1327
_diffrn_reflns_limit_h_max 14
_diffrn_reflns_limit_h_min -14
_diffrn_reflns_limit_k_max 15
_diffrn_reflns_limit_k_min -15
_diffrn_reflns_limit_l_max 15
_diffrn_reflns_limit_l_min -15
_diffrn_reflns_number 12279
_diffrn_reflns_theta_full 24.15
_diffrn_reflns_theta_max 24.15
_diffrn_reflns_theta_min 3.04
_diffrn_standards_number 0
_exptl_absorpt_coefficient_mu 0.641
_exptl_absorpt_correction_T_max 0.9626
_exptl_absorpt_correction_T_min 0.9156
_exptl_absorpt_correction_type multi-scan
_exptl_absorpt_process_details 'REQAB (Rigaku, 1998)'
_exptl_crystal_colour yellow
_exptl_crystal_density_diffrn 1.570
_exptl_crystal_density_method 'not measured'
_exptl_crystal_description platelet
_exptl_crystal_F_000 796
_exptl_crystal_size_max 0.14
_exptl_crystal_size_mid 0.11
_exptl_crystal_size_min 0.06
_refine_diff_density_max 2.303
_refine_diff_density_min -1.181
_refine_diff_density_rms 0.191
_refine_ls_extinction_method none
_refine_ls_goodness_of_fit_ref 1.131
_refine_ls_hydrogen_treatment mixed
_refine_ls_matrix_type full
_refine_ls_number_parameters 433
_refine_ls_number_reflns 5272
_refine_ls_number_restraints 0
_refine_ls_restrained_S_all 1.131
_refine_ls_R_factor_all 0.1648
_refine_ls_R_factor_gt 0.1234
_refine_ls_shift/su_max 0.000
_refine_ls_shift/su_mean 0.000
_refine_ls_structure_factor_coef Fsqd
_refine_ls_weighting_details 'calc w=1/[\s^2^(Fo^2^)+(0.1517P)^2^+13.4829P] where P=(Fo^2^+2Fc^2^)/3'
_refine_ls_weighting_scheme calc
_refine_ls_wR_factor_gt 0.3060
_refine_ls_wR_factor_ref 0.3475
_reflns_number_gt 3417
_reflns_number_total 5272
_reflns_threshold_expression >2sigma(I)
_cod_data_source_file c4cc04481a2.cif
_cod_data_source_block shelxl
_cod_database_code 7115639

loop_
_symmetry_equiv_pos_as_xyz
'x, y, z'
'-x, -y, -z'

loop_
_atom_site_label
_atom_site_type_symbol
_atom_site_fract_x
_atom_site_fract_y
_atom_site_fract_z
_atom_site_U_iso_or_equiv
_atom_site_adp_type
_atom_site_occupancy
_atom_site_symmetry_multiplicity
_atom_site_calc_flag
_atom_site_refinement_flags
Ru1 Ru 0.95554(10) 0.19893(10) 0.76062(10) 0.0379(4) Uani 1 1 d .
P1 P 0.9616(3) 0.1441(4) 0.8958(3) 0.0380(9) Uani 1 1 d .
P2 P 0.7491(3) 0.0509(3) 0.6583(3) 0.0378(9) Uani 1 1 d .
F1 F 1.3583(8) 0.4930(10) 0.7892(8) 0.074(3) Uani 1 1 d .
F2 F 1.4116(8) 0.5234(10) 0.9603(10) 0.071(3) Uani 1 1 d .
F3 F 1.4012(8) 0.6755(9) 0.9559(11) 0.083(3) Uani 1 1 d .
F4 F 0.9789(12) 0.3625(18) 0.4994(19) 0.153(8) Uani 1 1 d .
F5 F 1.1355(19) 0.4992(14) 0.6394(16) 0.168(8) Uani 1 1 d .
O1 O 1.1559(7) 0.3483(8) 0.8447(8) 0.034(2) Uani 1 1 d .
O2 O 1.1616(9) 0.5507(9) 0.9258(9) 0.052(3) Uani 1 1 d .
O3 O 0.9778(8) 0.2734(8) 0.6445(7) 0.0313(19) Uani 1 1 d .
O4 O 1.1063(9) 0.2129(10) 0.5513(9) 0.049(2) Uani 1 1 d .
N1 N 1.0253(9) 0.0697(10) 0.6722(9) 0.035(2) Uani 1 1 d .
H1C H 0.9606 -0.0118 0.6058 0.042 Uiso 1 1 calc R
H1D H 1.0831 0.1086 0.6432 0.042 Uiso 1 1 calc R
N2 N 0.9014(10) 0.3472(11) 0.8470(9) 0.037(3) Uani 1 1 d .
H2C H 0.8980 0.3631 0.9216 0.045 Uiso 1 1 calc R
H2D H 0.9614 0.4279 0.8603 0.045 Uiso 1 1 calc R
C1 C 1.0035(12) 0.0110(12) 0.8205(12) 0.037(3) Uani 1 1 d .
H1A H 1.0509 0.0130 0.8831 0.044 Uiso 1 1 calc R
H1B H 0.9269 -0.0805 0.7683 0.044 Uiso 1 1 calc R
C2 C 1.0830(13) 0.0390(15) 0.7428(12) 0.042(3) Uani 1 1 d .
H2A H 1.1685 0.1171 0.7960 0.050 Uiso 1 1 calc R
H2B H 1.0877 -0.0418 0.6870 0.050 Uiso 1 1 calc R
C3 C 0.8308(13) 0.0761(15) 0.9424(12) 0.043(3) Uani 1 1 d .
C4 C 0.7868(12) -0.0469(14) 0.9348(12) 0.039(3) Uani 1 1 d .
H4 H 0.8234 -0.0998 0.9005 0.047 Uiso 1 1 calc R
C5 C 0.6914(13) -0.0887(13) 0.9773(11) 0.040(3) Uani 1 1 d .
H5 H 0.6590 -0.1737 0.9675 0.048 Uiso 1 1 calc R
C6 C 0.6406(14) -0.0093(16) 1.0346(14) 0.052(4) Uani 1 1 d .
H6 H 0.5781 -0.0374 1.0679 0.063 Uiso 1 1 calc R
C7 C 0.6811(13) 0.1087(15) 1.0425(12) 0.046(4) Uani 1 1 d .
H7 H 0.6457 0.1621 1.0804 0.055 Uiso 1 1 calc R
C8 C 0.7749(12) 0.1519(14) 0.9949(13) 0.045(4) Uani 1 1 d .
H8 H 0.8006 0.2326 0.9983 0.054 Uiso 1 1 calc R
C9 C 1.0890(13) 0.2769(13) 1.0464(12) 0.041(3) Uani 1 1 d .
C10 C 1.0657(14) 0.3303(13) 1.1591(13) 0.050(4) Uani 1 1 d .
H10 H 0.9823 0.2964 1.1588 0.060 Uiso 1 1 calc R
C11 C 1.1634(16) 0.4320(15) 1.2706(12) 0.059(4) Uani 1 1 d .
H11 H 1.1460 0.4680 1.3446 0.070 Uiso 1 1 calc R
C12 C 1.2847(14) 0.4789(14) 1.2716(13) 0.045(3) Uani 1 1 d .
H12 H 1.3517 0.5470 1.3463 0.054 Uiso 1 1 calc R
C13 C 1.3080(14) 0.4258(14) 1.1627(15) 0.056(4) Uani 1 1 d .
H13 H 1.3918 0.4565 1.1645 0.068 Uiso 1 1 calc R
C14 C 1.2131(12) 0.3289(13) 1.0503(13) 0.040(3) Uani 1 1 d .
H14 H 1.2325 0.2986 0.9770 0.048 Uiso 1 1 calc R
C15 C 0.7745(14) 0.3020(14) 0.7715(13) 0.046(4) Uani 1 1 d .
H15A H 0.7458 0.3627 0.8223 0.055 Uiso 1 1 calc R
H15B H 0.7830 0.3085 0.7014 0.055 Uiso 1 1 calc R
C16 C 0.6808(11) 0.1569(13) 0.7267(12) 0.039(3) Uani 1 1 d .
H16A H 0.6045 0.1212 0.6654 0.047 Uiso 1 1 calc R
H16B H 0.6580 0.1538 0.7954 0.047 Uiso 1 1 calc R
C17 C 0.6550(13) -0.1022(13) 0.6561(11) 0.040(3) Uani 1 1 d .
C18 C 0.6892(12) -0.2004(13) 0.6160(12) 0.039(3) Uani 1 1 d .
H18 H 0.7616 -0.1845 0.5928 0.046 Uiso 1 1 calc R
C19 C 0.6194(14) -0.3200(14) 0.6097(13) 0.046(4) Uani 1 1 d .
H19 H 0.6420 -0.3866 0.5796 0.055 Uiso 1 1 calc R
C20 C 0.5173(15) -0.3400(15) 0.6478(13) 0.054(4) Uani 1 1 d .
H20 H 0.4733 -0.4171 0.6507 0.064 Uiso 1 1 calc R
C21 C 0.4767(14) -0.2459(16) 0.6831(13) 0.056(4) Uani 1 1 d .
H21 H 0.4022 -0.2658 0.7027 0.067 Uiso 1 1 calc R
C22 C 0.5437(13) -0.1254(15) 0.6895(12) 0.049(4) Uani 1 1 d .
H22 H 0.5174 -0.0622 0.7144 0.059 Uiso 1 1 calc R
C23 C 0.6941(12) -0.0192(13) 0.4959(13) 0.040(3) Uani 1 1 d .
C24 C 0.6375(13) -0.1568(15) 0.4016(14) 0.047(4) Uani 1 1 d .
H24 H 0.6228 -0.2201 0.4216 0.057 Uiso 1 1 calc R
C25 C 0.6017(15) -0.2048(16) 0.2800(14) 0.055(4) Uani 1 1 d .
H25 H 0.5645 -0.2991 0.2184 0.067 Uiso 1 1 calc R
C26 C 0.6206(12) -0.1143(14) 0.2487(12) 0.041(3) Uani 1 1 d .
H26 H 0.5929 -0.1476 0.1656 0.050 Uiso 1 1 calc R
C27 C 0.6778(12) 0.0209(15) 0.3354(13) 0.046(4) Uani 1 1 d .
H27 H 0.6931 0.0823 0.3128 0.055 Uiso 1 1 calc R
C28 C 0.7150(12) 0.0709(13) 0.4601(13) 0.041(3) Uani 1 1 d .
H28 H 0.7545 0.1658 0.5206 0.049 Uiso 1 1 calc R
C29 C 1.2068(13) 0.4738(13) 0.8885(11) 0.042(3) Uani 1 1 d .
C30 C 1.3452(13) 0.5417(14) 0.9003(13) 0.043(3) Uani 1 1 d .
C31 C 1.0549(14) 0.2773(14) 0.5848(12) 0.043(3) Uani 1 1 d .
C32 C 1.0757(19) 0.375(2) 0.5444(15) 0.064(5) Uani 1 1 d .
F6A F 1.172(2) 0.407(3) 0.510(3) 0.088(8) Uani 0.57 1 d P
F6B F 1.076(4) 0.313(3) 0.433(3) 0.107(13) Uani 0.43 1 d P

loop_
_atom_site_aniso_label
_atom_site_aniso_U_11
_atom_site_aniso_U_22
_atom_site_aniso_U_33
_atom_site_aniso_U_23
_atom_site_aniso_U_13
_atom_site_aniso_U_12
Ru1 0.0401(7) 0.0295(7) 0.0398(7) 0.0180(6) 0.0139(5) 0.0172(5)
P1 0.042(2) 0.0337(19) 0.041(2) 0.0215(17) 0.0162(17) 0.0206(17)
P2 0.040(2) 0.0298(19) 0.039(2) 0.0179(17) 0.0131(16) 0.0177(16)
F1 0.054(6) 0.087(7) 0.054(6) 0.035(6) 0.016(5) 0.024(5)
F2 0.051(5) 0.073(7) 0.096(8) 0.054(6) 0.019(5) 0.032(5)
F3 0.044(5) 0.043(6) 0.129(9) 0.043(6) 0.011(6) 0.006(5)
F4 0.082(9) 0.177(15) 0.28(2) 0.190(17) 0.021(11) 0.056(10)
F5 0.25(2) 0.062(9) 0.135(14) 0.065(10) 0.029(14) 0.034(11)
O1 0.035(5) 0.016(4) 0.040(5) 0.013(4) 0.014(4) 0.009(4)
O2 0.055(6) 0.032(5) 0.057(7) 0.017(5) 0.022(5) 0.022(5)
O3 0.046(5) 0.034(5) 0.022(4) 0.018(4) 0.015(4) 0.025(4)
O4 0.060(6) 0.043(6) 0.051(6) 0.029(5) 0.031(5) 0.028(5)
N1 0.030(6) 0.025(6) 0.033(6) 0.012(5) 0.006(5) 0.008(5)
N2 0.038(6) 0.042(7) 0.034(6) 0.021(6) 0.014(5) 0.024(5)
C1 0.037(7) 0.024(7) 0.035(7) 0.011(6) 0.006(6) 0.013(6)
C2 0.048(8) 0.048(8) 0.034(8) 0.026(7) 0.014(6) 0.024(7)
C3 0.048(8) 0.048(9) 0.033(8) 0.023(7) 0.013(7) 0.026(7)
C4 0.044(8) 0.046(8) 0.031(7) 0.025(7) 0.016(6) 0.022(7)
C5 0.048(8) 0.028(7) 0.024(7) 0.009(6) 0.009(6) 0.014(6)
C6 0.057(10) 0.067(11) 0.051(10) 0.042(9) 0.019(8) 0.034(9)
C7 0.051(9) 0.046(9) 0.024(7) 0.011(7) 0.010(6) 0.024(7)
C8 0.025(7) 0.038(8) 0.057(9) 0.021(7) 0.012(6) 0.013(6)
C9 0.053(9) 0.033(7) 0.035(8) 0.024(7) 0.015(7) 0.017(7)
C10 0.056(9) 0.031(8) 0.052(10) 0.022(7) 0.014(8) 0.018(7)
C11 0.076(12) 0.040(9) 0.019(7) 0.006(7) -0.001(7) 0.015(8)
C12 0.047(9) 0.037(8) 0.039(9) 0.020(7) 0.005(7) 0.016(7)
C13 0.039(8) 0.033(8) 0.060(11) 0.016(8) -0.002(8) 0.006(7)
C14 0.042(8) 0.037(8) 0.048(9) 0.025(7) 0.021(7) 0.024(7)
C15 0.067(10) 0.047(9) 0.054(9) 0.037(8) 0.030(8) 0.042(8)
C16 0.031(7) 0.042(8) 0.044(8) 0.024(7) 0.015(6) 0.019(6)
C17 0.058(9) 0.034(7) 0.028(7) 0.019(6) 0.007(6) 0.025(7)
C18 0.042(8) 0.032(7) 0.033(7) 0.017(6) 0.011(6) 0.014(6)
C19 0.062(10) 0.039(8) 0.050(9) 0.034(8) 0.020(8) 0.025(8)
C20 0.061(10) 0.034(8) 0.046(9) 0.021(8) 0.007(8) 0.014(8)
C21 0.047(9) 0.057(10) 0.044(9) 0.029(8) 0.016(7) 0.012(8)
C22 0.047(9) 0.043(9) 0.034(8) 0.011(7) 0.006(7) 0.021(7)
C23 0.033(7) 0.038(8) 0.062(10) 0.032(8) 0.023(7) 0.024(6)
C24 0.044(8) 0.045(9) 0.063(10) 0.033(8) 0.030(8) 0.026(7)
C25 0.067(11) 0.053(10) 0.040(9) 0.023(8) 0.023(8) 0.030(9)
C26 0.044(8) 0.049(9) 0.022(7) 0.020(7) 0.006(6) 0.019(7)
C27 0.036(8) 0.046(9) 0.042(9) 0.024(8) 0.014(7) 0.014(7)
C28 0.034(7) 0.027(7) 0.046(9) 0.012(7) 0.009(6) 0.015(6)
C29 0.044(8) 0.027(7) 0.021(7) 0.002(6) 0.008(6) 0.008(6)
C30 0.041(8) 0.030(8) 0.040(8) 0.014(7) 0.005(7) 0.012(7)
C31 0.053(9) 0.036(8) 0.032(8) 0.013(7) 0.010(7) 0.027(7)
C32 0.088(14) 0.073(13) 0.046(11) 0.041(10) 0.034(10) 0.044(11)
F6A 0.098(15) 0.101(17) 0.18(3) 0.127(19) 0.107(17) 0.073(13)
F6B 0.23(4) 0.08(2) 0.07(2) 0.064(18) 0.09(2) 0.09(2)

loop_
_atom_type_symbol
_atom_type_description
_atom_type_scat_dispersion_real
_atom_type_scat_dispersion_imag
_atom_type_scat_source
C C 0.0033 0.0016 'International Tables Vol C Tables 4.2.6.8 and 6.1.1.4'
H H 0.0000 0.0000 'International Tables Vol C Tables 4.2.6.8 and 6.1.1.4'
F F 0.0171 0.0103 'International Tables Vol C Tables 4.2.6.8 and 6.1.1.4'
N N 0.0061 0.0033 'International Tables Vol C Tables 4.2.6.8 and 6.1.1.4'
O O 0.0106 0.0060 'International Tables Vol C Tables 4.2.6.8 and 6.1.1.4'
P P 0.1023 0.0942 'International Tables Vol C Tables 4.2.6.8 and 6.1.1.4'
Ru Ru -1.2594 0.8363 'International Tables Vol C Tables 4.2.6.8 and 6.1.1.4'

loop_
_geom_angle_atom_site_label_1
_geom_angle_atom_site_label_2
_geom_angle_atom_site_label_3
_geom_angle
N1 Ru1 N2 173.1(4)
N1 Ru1 O3 95.4(4)
N2 Ru1 O3 79.2(4)
N1 Ru1 O1 79.7(4)
N2 Ru1 O1 95.3(4)
O3 Ru1 O1 81.4(3)
N1 Ru1 P2 100.8(3)
N2 Ru1 P2 83.7(3)
O3 Ru1 P2 92.1(3)
O1 Ru1 P2 173.5(2)
N1 Ru1 P1 83.4(3)
N2 Ru1 P1 101.3(3)
O3 Ru1 P1 171.9(2)
O1 Ru1 P1 90.5(3)
P2 Ru1 P1 96.05(15)
C3 P1 C9 100.9(6)
C3 P1 C1 106.6(6)
C9 P1 C1 103.2(6)
C3 P1 Ru1 124.3(5)
C9 P1 Ru1 117.5(4)
C1 P1 Ru1 102.3(4)
C17 P2 C23 100.6(6)
C17 P2 C16 105.5(6)
C23 P2 C16 102.7(6)
C17 P2 Ru1 124.1(5)
C23 P2 Ru1 117.8(4)
C16 P2 Ru1 103.7(4)
C32 F4 F6B 49.2(14)
C29 O1 Ru1 125.4(9)
C31 O3 Ru1 125.8(8)
C2 N1 Ru1 118.4(8)
C2 N1 H1C 107.7
Ru1 N1 H1C 107.7
C2 N1 H1D 107.7
Ru1 N1 H1D 107.7
H1C N1 H1D 107.1
C15 N2 Ru1 113.4(8)
C15 N2 H2C 108.9
Ru1 N2 H2C 108.9
C15 N2 H2D 108.9
Ru1 N2 H2D 108.9
H2C N2 H2D 107.7
C2 C1 P1 109.4(9)
C2 C1 H1A 109.8
P1 C1 H1A 109.8
C2 C1 H1B 109.8
P1 C1 H1B 109.8
H1A C1 H1B 108.2
N1 C2 C1 108.7(11)
N1 C2 H2A 109.9
C1 C2 H2A 109.9
N1 C2 H2B 109.9
C1 C2 H2B 109.9
H2A C2 H2B 108.3
C8 C3 C4 118.3(12)
C8 C3 P1 118.7(11)
C4 C3 P1 122.8(11)
C5 C4 C3 119.6(13)
C5 C4 H4 120.2
C3 C4 H4 120.2
C4 C5 C6 121.5(13)
C4 C5 H5 119.3
C6 C5 H5 119.3
C7 C6 C5 119.7(14)
C7 C6 H6 120.1
C5 C6 H6 120.1
C6 C7 C8 120.4(14)
C6 C7 H7 119.8
C8 C7 H7 119.8
C3 C8 C7 120.3(14)
C3 C8 H8 119.9
C7 C8 H8 119.9
C14 C9 C10 117.6(13)
C14 C9 P1 119.5(10)
C10 C9 P1 122.9(11)
C11 C10 C9 121.6(15)
C11 C10 H10 119.2
C9 C10 H10 119.2
C12 C11 C10 119.4(14)
C12 C11 H11 120.3
C10 C11 H11 120.3
C11 C12 C13 119.4(14)
C11 C12 H12 120.3
C13 C12 H12 120.3
C12 C13 C14 122.5(15)
C12 C13 H13 118.8
C14 C13 H13 118.8
C13 C14 C9 119.4(13)
C13 C14 H14 120.3
C9 C14 H14 120.3
C16 C15 N2 109.5(10)
C16 C15 H15A 109.8
N2 C15 H15A 109.8
C16 C15 H15B 109.8
N2 C15 H15B 109.8
H15A C15 H15B 108.2
C15 C16 P2 109.2(9)
C15 C16 H16A 109.8
P2 C16 H16A 109.8
C15 C16 H16B 109.8
P2 C16 H16B 109.8
H16A C16 H16B 108.3
C18 C17 C22 120.2(12)
C18 C17 P2 119.3(11)
C22 C17 P2 120.4(10)
C19 C18 C17 121.7(13)
C19 C18 H18 119.2
C17 C18 H18 119.2
C20 C19 C18 118.8(14)
C20 C19 H19 120.6
C18 C19 H19 120.6
C19 C20 C21 120.7(14)
C19 C20 H20 119.6
C21 C20 H20 119.6
C22 C21 C20 121.9(14)
C22 C21 H21 119.0
C20 C21 H21 119.0
C21 C22 C17 116.4(14)
C21 C22 H22 121.8
C17 C22 H22 121.8
C24 C23 C28 116.0(13)
C24 C23 P2 124.5(11)
C28 C23 P2 119.4(10)
C25 C24 C23 122.8(14)
C25 C24 H24 118.6
C23 C24 H24 118.6
C24 C25 C26 119.6(14)
C24 C25 H25 120.2
C26 C25 H25 120.2
C27 C26 C25 120.7(13)
C27 C26 H26 119.6
C25 C26 H26 119.6
C26 C27 C28 119.9(14)
C26 C27 H27 120.1
C28 C27 H27 120.1
C27 C28 C23 121.0(13)
C27 C28 H28 119.5
C23 C28 H28 119.5
O1 C29 O2 130.2(13)
O1 C29 C30 112.9(12)
O2 C29 C30 116.9(12)
F2 C30 F3 105.9(12)
F2 C30 F1 106.9(12)
F3 C30 F1 105.8(12)
F2 C30 C29 114.3(12)
F3 C30 C29 112.9(12)
F1 C30 C29 110.5(11)
O4 C31 O3 130.3(13)
O4 C31 C32 117.6(13)
O3 C31 C32 112.0(12)
F4 C32 F6A 123.0(18)
F4 C32 F5 102.5(19)
F6A C32 F5 87(2)
F4 C32 F6B 85(2)
F6A C32 F6B 54.2(19)
F5 C32 F6B 136(2)
F4 C32 C31 114.8(15)
F6A C32 C31 114.0(16)
F5 C32 C31 109.1(14)
F6B C32 C31 107.1(17)
F6B F6A C32 63.5(18)
F6A F6B C32 62.3(19)
F6A F6B F4 99(2)
C32 F6B F4 46.3(15)

loop_
_geom_bond_atom_site_label_1
_geom_bond_atom_site_label_2
_geom_bond_distance
Ru1 N1 2.129(10)
Ru1 N2 2.163(10)
Ru1 O3 2.186(8)
Ru1 O1 2.190(9)
Ru1 P2 2.264(5)
Ru1 P1 2.269(4)
P1 C3 1.814(14)
P1 C9 1.871(14)
P1 C1 1.878(13)
P2 C17 1.837(14)
P2 C23 1.839(15)
P2 C16 1.852(13)
F1 C30 1.350(16)
F2 C30 1.313(16)
F3 C30 1.327(16)
F4 C32 1.25(2)
F4 F6B 1.72(4)
F5 C32 1.29(2)
O1 C29 1.265(15)
O2 C29 1.283(16)
O3 C31 1.288(16)
O4 C31 1.219(16)
N1 C2 1.472(16)
N1 H1C 0.9200
N1 H1D 0.9200
N2 C15 1.544(18)
N2 H2C 0.9200
N2 H2D 0.9200
C1 C2 1.543(17)
C1 H1A 0.9900
C1 H1B 0.9900
C2 H2A 0.9900
C2 H2B 0.9900
C3 C8 1.405(19)
C3 C4 1.422(19)
C4 C5 1.370(17)
C4 H4 0.9500
C5 C6 1.40(2)
C5 H5 0.9500
C6 C7 1.36(2)
C6 H6 0.9500
C7 C8 1.406(19)
C7 H7 0.9500
C8 H8 0.9500
C9 C14 1.400(18)
C9 C10 1.426(19)
C10 C11 1.41(2)
C10 H10 0.9500
C11 C12 1.38(2)
C11 H11 0.9500
C12 C13 1.38(2)
C12 H12 0.9500
C13 C14 1.40(2)
C13 H13 0.9500
C14 H14 0.9500
C15 C16 1.511(18)
C15 H15A 0.9900
C15 H15B 0.9900
C16 H16A 0.9900
C16 H16B 0.9900
C17 C18 1.412(18)
C17 C22 1.45(2)
C18 C19 1.395(17)
C18 H18 0.9500
C19 C20 1.38(2)
C19 H19 0.9500
C20 C21 1.43(2)
C20 H20 0.9500
C21 C22 1.40(2)
C21 H21 0.9500
C22 H22 0.9500
C23 C24 1.396(19)
C23 C28 1.423(18)
C24 C25 1.39(2)
C24 H24 0.9500
C25 C26 1.39(2)
C25 H25 0.9500
C26 C27 1.353(19)
C26 H26 0.9500
C27 C28 1.421(19)
C27 H27 0.9500
C28 H28 0.9500
C29 C30 1.538(19)
C31 C32 1.56(2)
C32 F6A 1.29(2)
C32 F6B 1.30(3)
F6A F6B 1.18(4)

loop_
_geom_torsion_atom_site_label_1
_geom_torsion_atom_site_label_2
_geom_torsion_atom_site_label_3
_geom_torsion_atom_site_label_4
_geom_torsion
N1 Ru1 P1 C3 -126.9(6)
N2 Ru1 P1 C3 58.1(7)
O3 Ru1 P1 C3 150.7(16)
O1 Ru1 P1 C3 153.6(6)
P2 Ru1 P1 C3 -26.7(6)
N1 Ru1 P1 C9 105.3(6)
N2 Ru1 P1 C9 -69.7(6)
O3 Ru1 P1 C9 22.9(17)
O1 Ru1 P1 C9 25.8(6)
P2 Ru1 P1 C9 -154.5(5)
N1 Ru1 P1 C1 -6.7(5)
N2 Ru1 P1 C1 178.3(5)
O3 Ru1 P1 C1 -89.2(17)
O1 Ru1 P1 C1 -86.3(5)
P2 Ru1 P1 C1 93.5(4)
N1 Ru1 P2 C17 61.9(6)
N2 Ru1 P2 C17 -123.3(6)
O3 Ru1 P2 C17 157.8(6)
O1 Ru1 P2 C17 155(2)
P1 Ru1 P2 C17 -22.6(6)
N1 Ru1 P2 C23 -65.7(6)
N2 Ru1 P2 C23 109.1(6)
O3 Ru1 P2 C23 30.2(5)
O1 Ru1 P2 C23 28(2)
P1 Ru1 P2 C23 -150.2(5)
N1 Ru1 P2 C16 -178.3(5)
N2 Ru1 P2 C16 -3.6(5)
O3 Ru1 P2 C16 -82.4(5)
O1 Ru1 P2 C16 -85(2)
P1 Ru1 P2 C16 97.2(5)
N1 Ru1 O1 C29 154.0(10)
N2 Ru1 O1 C29 -21.3(10)
O3 Ru1 O1 C29 56.8(10)
P2 Ru1 O1 C29 60(2)
P1 Ru1 O1 C29 -122.8(10)
N1 Ru1 O3 C31 -24.5(10)
N2 Ru1 O3 C31 151.3(10)
O1 Ru1 O3 C31 54.2(10)
P2 Ru1 O3 C31 -125.5(10)
P1 Ru1 O3 C31 57(2)
N2 Ru1 N1 C2 116(3)
O3 Ru1 N1 C2 153.2(9)
O1 Ru1 N1 C2 73.0(9)
P2 Ru1 N1 C2 -113.6(9)
P1 Ru1 N1 C2 -18.7(9)
N1 Ru1 N2 C15 109(3)
O3 Ru1 N2 C15 71.3(8)
O1 Ru1 N2 C15 151.5(8)
P2 Ru1 N2 C15 -22.1(8)
P1 Ru1 N2 C15 -117.0(8)
C3 P1 C1 C2 161.7(9)
C9 P1 C1 C2 -92.5(10)
Ru1 P1 C1 C2 29.8(9)
Ru1 N1 C2 C1 42.4(13)
P1 C1 C2 N1 -45.3(13)
C9 P1 C3 C8 76.5(12)
C1 P1 C3 C8 -176.0(11)
Ru1 P1 C3 C8 -57.9(13)
C9 P1 C3 C4 -99.6(12)
C1 P1 C3 C4 7.8(13)
Ru1 P1 C3 C4 126.0(10)
C8 C3 C4 C5 1(2)
P1 C3 C4 C5 176.8(10)
C3 C4 C5 C6 -4(2)
C4 C5 C6 C7 4(2)
C5 C6 C7 C8 -1(2)
C4 C3 C8 C7 2(2)
P1 C3 C8 C7 -174.0(10)
C6 C7 C8 C3 -2(2)
C3 P1 C9 C14 162.4(11)
C1 P1 C9 C14 52.3(12)
Ru1 P1 C9 C14 -59.2(12)
C3 P1 C9 C10 -18.7(13)
C1 P1 C9 C10 -128.8(11)
Ru1 P1 C9 C10 119.7(10)
C14 C9 C10 C11 0(2)
P1 C9 C10 C11 -178.7(11)
C9 C10 C11 C12 -2(2)
C10 C11 C12 C13 1(2)
C11 C12 C13 C14 2(2)
C12 C13 C14 C9 -4(2)
C10 C9 C14 C13 2(2)
P1 C9 C14 C13 -178.6(10)
Ru1 N2 C15 C16 46.8(12)
N2 C15 C16 P2 -48.3(13)
C17 P2 C16 C15 160.9(9)
C23 P2 C16 C15 -94.1(10)
Ru1 P2 C16 C15 29.1(10)
C23 P2 C17 C18 77.7(11)
C16 P2 C17 C18 -175.8(10)
Ru1 P2 C17 C18 -56.8(12)
C23 P2 C17 C22 -99.3(11)
C16 P2 C17 C22 7.2(12)
Ru1 P2 C17 C22 126.2(10)
C22 C17 C18 C19 -1(2)
P2 C17 C18 C19 -178.4(10)
C17 C18 C19 C20 -2(2)
C18 C19 C20 C21 6(2)
C19 C20 C21 C22 -5(2)
C20 C21 C22 C17 1(2)
C18 C17 C22 C21 1.9(19)
P2 C17 C22 C21 178.9(10)
C17 P2 C23 C24 -21.9(13)
C16 P2 C23 C24 -130.6(11)
Ru1 P2 C23 C24 116.2(11)
C17 P2 C23 C28 161.6(10)
C16 P2 C23 C28 52.9(11)
Ru1 P2 C23 C28 -60.3(11)
C28 C23 C24 C25 -1(2)
P2 C23 C24 C25 -177.4(11)
C23 C24 C25 C26 -1(2)
C24 C25 C26 C27 3(2)
C25 C26 C27 C28 -2(2)
C26 C27 C28 C23 1(2)
C24 C23 C28 C27 1.0(18)
P2 C23 C28 C27 177.7(10)
Ru1 O1 C29 O2 21(2)
Ru1 O1 C29 C30 -160.1(8)
O1 C29 C30 F2 -53.3(16)
O2 C29 C30 F2 125.3(14)
O1 C29 C30 F3 -174.4(12)
O2 C29 C30 F3 4.2(18)
O1 C29 C30 F1 67.3(16)
O2 C29 C30 F1 -114.1(13)
Ru1 O3 C31 O4 22(2)
Ru1 O3 C31 C32 -162.5(10)
F6B F4 C32 F6A 40.3(19)
F6B F4 C32 F5 135(2)
F6B F4 C32 C31 -106(2)
O4 C31 C32 F4 130.7(19)
O3 C31 C32 F4 -46(2)
O4 C31 C32 F6A -19(3)
O3 C31 C32 F6A 165(2)
O4 C31 C32 F5 -114.8(19)
O3 C31 C32 F5 69(2)
O4 C31 C32 F6B 39(3)
O3 C31 C32 F6B -137(3)
F4 C32 F6A F6B -53(3)
F5 C32 F6A F6B -156(2)
C31 C32 F6A F6B 94(2)
C32 F6A F6B F4 29.3(13)
F4 C32 F6B F6A 138(2)
F5 C32 F6B F6A 36(4)
C31 C32 F6B F6A -107.6(19)
F6A C32 F6B F4 -138(2)
F5 C32 F6B F4 -102(3)
C31 C32 F6B F4 114.3(19)
C32 F4 F6B F6A -36.8(19)
